data_4504248
loop_
_publ_author_name
'Reddy, L. Sreenivas'
'Chandran, Sreekanth K.'
'George, Sumod'
'Babu, N. Jagadeesh'
'Nangia, Ashwini'

_publ_section_title
;
 Crystal Structures ofN-Aryl-N'-4-Nitrophenyl Ureas: Molecular Conformation
 and Weak Interactions Direct the Strong Hydrogen Bond Synthon
;
_journal_coden_ASTM CGDEFU
_journal_issue 12
_journal_name_full 'Crystal Growth & Design'
_journal_page_first 2675
_journal_page_last 2690
_journal_paper_doi 10.1021/cg070155j
_journal_volume 7
_journal_year 2007
_chemical_formula_moiety 'C13 H10 I N3 O3'
_chemical_formula_sum 'C13 H10 I N3 O3'
_chemical_formula_weight 383.14
_space_group_IT_number 14
_symmetry_cell_setting monoclinic
_symmetry_space_group_name_Hall '-P 2yn'
_symmetry_space_group_name_H-M 'P 1 21/n 1'
_atom_sites_solution_hydrogens geom
_atom_sites_solution_primary direct
_atom_sites_solution_secondary difmap
_audit_creation_method SHELXL-97
_cell_angle_alpha 90.00
_cell_angle_beta 96.59(3)
_cell_angle_gamma 90.00
_cell_formula_units_Z 4
_cell_length_a 8.4419(17)
_cell_length_b 12.987(3)
_cell_length_c 12.399(3)
_cell_measurement_temperature 293(2)
_cell_volume 1350.4(5)
_computing_structure_refinement 'SHELXL-97 (Sheldrick, 1997)'
_computing_structure_solution 'SHELXS-97 (Sheldrick, 1990)'
_diffrn_ambient_temperature 293(2)
_diffrn_measured_fraction_theta_full 0.938
_diffrn_measured_fraction_theta_max 0.938
_diffrn_radiation_monochromator graphite
_diffrn_radiation_source 'fine-focus sealed tube'
_diffrn_radiation_type MoK\a
_diffrn_radiation_wavelength 0.71073
_diffrn_reflns_av_R_equivalents 0.0405
_diffrn_reflns_av_sigmaI/netI 0.0499
_diffrn_reflns_limit_h_max 10
_diffrn_reflns_limit_h_min -10
_diffrn_reflns_limit_k_max 17
_diffrn_reflns_limit_k_min -16
_diffrn_reflns_limit_l_max 12
_diffrn_reflns_limit_l_min -16
_diffrn_reflns_number 5931
_diffrn_reflns_theta_full 28.08
_diffrn_reflns_theta_max 28.08
_diffrn_reflns_theta_min 2.28
_exptl_absorpt_coefficient_mu 2.382
_exptl_absorpt_correction_T_max 0.6737
_exptl_absorpt_correction_T_min 0.4894
_exptl_absorpt_correction_type multi-scan
_exptl_absorpt_process_details 'Bruker AXS SADABS program'
_exptl_crystal_density_diffrn 1.885
_exptl_crystal_density_method 'not measured'
_exptl_crystal_F_000 744
_exptl_crystal_size_max 0.35
_exptl_crystal_size_mid 0.29
_exptl_crystal_size_min 0.18
_refine_diff_density_max 2.030
_refine_diff_density_min -1.368
_refine_diff_density_rms 0.214
_refine_ls_extinction_method none
_refine_ls_goodness_of_fit_ref 0.912
_refine_ls_hydrogen_treatment mixed
_refine_ls_matrix_type full
_refine_ls_number_parameters 189
_refine_ls_number_reflns 3075
_refine_ls_number_restraints 0
_refine_ls_restrained_S_all 0.912
_refine_ls_R_factor_all 0.0963
_refine_ls_R_factor_gt 0.0647
_refine_ls_shift/su_max 0.000
_refine_ls_shift/su_mean 0.000
_refine_ls_structure_factor_coef Fsqd
_refine_ls_weighting_details 'calc w=1/[\s^2^(Fo^2^)+(0.1161P)^2^+0.0000P] where P=(Fo^2^+2Fc^2^)/3'
_refine_ls_weighting_scheme calc
_refine_ls_wR_factor_gt 0.1590
_refine_ls_wR_factor_ref 0.1775
_reflns_number_gt 1825
_reflns_number_total 3075
_reflns_threshold_expression >2sigma(I)
_cod_data_source_file cg070155j-file007.cif
_cod_data_source_block 5.5
_cod_depositor_comments
;
The following automatic conversions were performed:

'_symmetry_cell_setting' value 'Monoclinic' changed to 'monoclinic'
according to /home/saulius/struct/CIF-dictionaries/cif_core.dic
dictionary named 'cif_core.dic' version 2.4.1 from 2010-06-29.

Automatic conversion script
Id: cif_fix_values 1715 2011-07-08 13:25:40Z adriana 
;
_cod_original_sg_symbol_H-M 'P 21/n'
_cod_database_code 4504248

loop_
_symmetry_equiv_pos_as_xyz
'x, y, z'
'-x+1/2, y+1/2, -z+1/2'
'-x, -y, -z'
'x-1/2, -y-1/2, z-1/2'

loop_
_atom_site_label
_atom_site_type_symbol
_atom_site_fract_x
_atom_site_fract_y
_atom_site_fract_z
_atom_site_U_iso_or_equiv
_atom_site_adp_type
_atom_site_occupancy
_atom_site_symmetry_multiplicity
_atom_site_calc_flag
_atom_site_refinement_flags
I1 I 0.25086(6) 0.51530(4) 0.53820(4) 0.0760(3) Uani 1 1 d .
O1 O 0.3201(5) 0.9045(3) 0.4516(3) 0.0554(10) Uani 1 1 d .
O2 O 0.5592(5) 1.2874(4) 0.1238(3) 0.0623(12) Uani 1 1 d .
O3 O 0.4914(5) 1.4182(3) 0.2139(3) 0.0620(11) Uani 1 1 d .
N1 N 0.1723(7) 0.9282(4) 0.5920(5) 0.0495(14) Uani 1 1 d .
N2 N 0.2421(6) 1.0669(4) 0.4955(4) 0.0477(12) Uani 1 1 d .
N3 N 0.4971(5) 1.3245(4) 0.1987(4) 0.0475(11) Uani 1 1 d .
C1 C 0.2502(6) 0.9607(4) 0.5079(5) 0.0417(12) Uani 1 1 d .
C2 C 0.3057(6) 1.1267(4) 0.4185(4) 0.0427(12) Uani 1 1 d .
C3 C 0.3641(7) 1.0867(5) 0.3261(5) 0.0542(15) Uani 1 1 d .
H3 H 0.3613 1.0161 0.3136 0.065 Uiso 1 1 calc R
C4 C 0.4255(7) 1.1515(5) 0.2537(5) 0.0528(14) Uani 1 1 d .
H4 H 0.4660 1.1250 0.1928 0.063 Uiso 1 1 calc R
C5 C 0.4266(6) 1.2563(4) 0.2722(4) 0.0433(12) Uani 1 1 d .
C6 C 0.3649(7) 1.2983(4) 0.3618(5) 0.0536(15) Uani 1 1 d .
H6 H 0.3641 1.3691 0.3726 0.064 Uiso 1 1 calc R
C7 C 0.3054(7) 1.2330(4) 0.4334(5) 0.0524(15) Uani 1 1 d .
H7 H 0.2638 1.2601 0.4937 0.063 Uiso 1 1 calc R
C8 C 0.1501(6) 0.8273(4) 0.6291(4) 0.0420(12) Uani 1 1 d .
C9 C 0.2020(7) 0.7408(4) 0.5766(5) 0.0465(13) Uani 1 1 d .
H9 H 0.2552 0.7479 0.5154 0.056 Uiso 1 1 calc R
C10 C 0.1730(7) 0.6440(4) 0.6173(5) 0.0489(13) Uani 1 1 d .
C11 C 0.0953(7) 0.6321(5) 0.7081(5) 0.0570(15) Uani 1 1 d .
H11 H 0.0771 0.5666 0.7346 0.068 Uiso 1 1 calc R
C12 C 0.0445(8) 0.7184(5) 0.7596(5) 0.0573(15) Uani 1 1 d .
H12 H -0.0085 0.7109 0.8209 0.069 Uiso 1 1 calc R
C13 C 0.0717(7) 0.8156(5) 0.7206(5) 0.0487(13) Uani 1 1 d .
H13 H 0.0374 0.8732 0.7558 0.058 Uiso 1 1 calc R
H2 H 0.196(7) 1.096(5) 0.549(5) 0.057(18) Uiso 1 1 d .
H1 H 0.137(6) 0.962(4) 0.616(4) 0.014(13) Uiso 1 1 d .

loop_
_atom_site_aniso_label
_atom_site_aniso_U_11
_atom_site_aniso_U_22
_atom_site_aniso_U_33
_atom_site_aniso_U_23
_atom_site_aniso_U_13
_atom_site_aniso_U_12
I1 0.1037(5) 0.0388(3) 0.0844(4) -0.0091(2) 0.0063(3) 0.0123(2)
O1 0.074(3) 0.038(2) 0.059(3) 0.0000(19) 0.028(2) 0.009(2)
O2 0.074(3) 0.058(3) 0.058(3) 0.003(2) 0.026(2) -0.006(2)
O3 0.078(3) 0.042(2) 0.067(3) 0.007(2) 0.016(2) -0.012(2)
N1 0.063(3) 0.029(2) 0.060(3) -0.002(2) 0.026(3) 0.005(2)
N2 0.064(3) 0.031(2) 0.053(3) -0.003(2) 0.027(2) 0.002(2)
N3 0.046(3) 0.049(3) 0.047(3) 0.005(2) 0.002(2) -0.004(2)
C1 0.047(3) 0.035(3) 0.043(3) -0.002(2) 0.006(2) -0.001(2)
C2 0.044(3) 0.035(3) 0.049(3) -0.003(2) 0.010(2) 0.002(2)
C3 0.075(4) 0.037(3) 0.055(3) -0.005(3) 0.027(3) -0.001(3)
C4 0.067(4) 0.043(3) 0.051(3) -0.006(3) 0.022(3) 0.000(3)
C5 0.042(3) 0.040(3) 0.048(3) 0.005(2) 0.006(2) -0.002(2)
C6 0.074(4) 0.031(3) 0.060(4) -0.003(3) 0.024(3) -0.003(3)
C7 0.069(4) 0.040(3) 0.054(3) -0.006(3) 0.027(3) 0.001(3)
C8 0.043(3) 0.036(3) 0.047(3) 0.004(2) 0.003(2) -0.001(2)
C9 0.053(3) 0.039(3) 0.049(3) 0.000(2) 0.007(3) 0.000(2)
C10 0.053(3) 0.036(3) 0.056(3) 0.001(3) -0.005(3) 0.001(2)
C11 0.064(4) 0.041(3) 0.066(4) 0.010(3) 0.007(3) -0.008(3)
C12 0.063(4) 0.053(4) 0.058(4) 0.010(3) 0.014(3) -0.007(3)
C13 0.053(3) 0.044(3) 0.051(3) 0.000(2) 0.013(3) -0.003(2)

loop_
_atom_type_symbol
_atom_type_description
_atom_type_scat_dispersion_real
_atom_type_scat_dispersion_imag
_atom_type_scat_source
C C 0.0033 0.0000 'International Tables Vol C Tables 4.2.6.8 and 6.1.1.4'
H H 0.0000 0.0000 'International Tables Vol C Tables 4.2.6.8 and 6.1.1.4'
N N 0.0061 0.0000 'International Tables Vol C Tables 4.2.6.8 and 6.1.1.4'
O O 0.0106 0.0000 'International Tables Vol C Tables 4.2.6.8 and 6.1.1.4'
I I -0.4742 0.0000 'International Tables Vol C Tables 4.2.6.8 and 6.1.1.4'

loop_
_geom_angle_atom_site_label_1
_geom_angle_atom_site_label_2
_geom_angle_atom_site_label_3
_geom_angle
C1 N1 C8 129.3(5)
C1 N1 H1 117(5)
C8 N1 H1 114(5)
C2 N2 C1 128.0(4)
C2 N2 H2 121(4)
C1 N2 H2 111(4)
O2 N3 O3 122.3(5)
O2 N3 C5 118.9(5)
O3 N3 C5 118.8(5)
O1 C1 N1 124.5(5)
O1 C1 N2 123.8(5)
N1 C1 N2 111.8(5)
N2 C2 C7 117.2(5)
N2 C2 C3 123.9(5)
C7 C2 C3 118.9(5)
C4 C3 C2 120.2(5)
C4 C3 H3 119.9
C2 C3 H3 119.9
C3 C4 C5 119.4(5)
C3 C4 H4 120.3
C5 C4 H4 120.3
C4 C5 C6 121.5(5)
C4 C5 N3 119.6(5)
C6 C5 N3 118.8(5)
C7 C6 C5 118.4(5)
C7 C6 H6 120.8
C5 C6 H6 120.8
C6 C7 C2 121.5(5)
C6 C7 H7 119.2
C2 C7 H7 119.2
C13 C8 C9 120.0(5)
C13 C8 N1 117.7(5)
C9 C8 N1 122.4(5)
C10 C9 C8 118.8(5)
C10 C9 H9 120.6
C8 C9 H9 120.6
C11 C10 C9 121.4(5)
C11 C10 I1 120.1(4)
C9 C10 I1 118.5(4)
C10 C11 C12 119.3(5)
C10 C11 H11 120.4
C12 C11 H11 120.4
C13 C12 C11 120.5(6)
C13 C12 H12 119.8
C11 C12 H12 119.8
C12 C13 C8 120.1(6)
C12 C13 H13 120.0
C8 C13 H13 120.0

loop_
_geom_bond_atom_site_label_1
_geom_bond_atom_site_label_2
_geom_bond_distance
I1 C10 2.082(6)
O1 C1 1.210(7)
O2 N3 1.217(6)
O3 N3 1.233(7)
N1 C1 1.361(7)
N1 C8 1.409(7)
N1 H1 0.63(5)
N2 C2 1.385(7)
N2 C1 1.389(7)
N2 H2 0.90(6)
N3 C5 1.446(7)
C2 C7 1.393(7)
C2 C3 1.398(7)
C3 C4 1.375(8)
C3 H3 0.9300
C4 C5 1.380(8)
C4 H4 0.9300
C5 C6 1.392(7)
C6 C7 1.365(7)
C6 H6 0.9300
C7 H7 0.9300
C8 C13 1.386(7)
C8 C9 1.394(7)
C9 C10 1.387(7)
C9 H9 0.9300
C10 C11 1.376(8)
C11 C12 1.382(9)
C11 H11 0.9300
C12 C13 1.380(8)
C12 H12 0.9300
C13 H13 0.9300
